data_7010327
loop_
_publ_author_name
'Korber, Nikolaus'
'Fleischmann, Andrea'

_publ_contact_author
;
Prof. Dr. Nikolaus Korber
Institut f. Anorganische Chemie, Universit\"at Regensburg
93040 Regensburg
Germany
;
_publ_section_title
;
 Synthesis and crystal structure of [Li(NH3)4]4[Sn9]&#x00B7;NH3 and
 [Li(NH3)4]4[Pb9]&#x00B7;NH3&#x200A;&#x2020;
;
_journal_issue 4
_journal_name_full 'Journal of the Chemical Society, Dalton Transactions'
_journal_page_first 383
_journal_paper_doi 10.1039/b008123j
_journal_year 2001
_chemical_formula_moiety '4 (H12 Li N4 +), (Pb9 4-), (H3 N)'
_chemical_formula_sum 'H51 Li4 N17 Pb9'
_chemical_formula_weight 2182.05
_chemical_name_systematic
; 
Tetrakis(tetraamminelithium)nonaplumbide-ammonia(1/1) 
;
_space_group_IT_number 14
_symmetry_cell_setting monoclinic
_symmetry_space_group_name_Hall '-P 2ybc'
_symmetry_space_group_name_H-M 'P 1 21/c 1'
_atom_sites_solution_hydrogens geom
_atom_sites_solution_primary direct
_atom_sites_solution_secondary difmap
_audit_creation_method SHELXL-97
_cell_angle_alpha 90.00
_cell_angle_beta 99.046(9)
_cell_angle_gamma 90.00
_cell_formula_units_Z 4
_cell_length_a 10.6109(8)
_cell_length_b 17.8636(9)
_cell_length_c 21.4144(16)
_cell_measurement_reflns_used 499
_cell_measurement_temperature 123(2)
_cell_measurement_theta_max 23.19
_cell_measurement_theta_min 11.91
_cell_volume 4008.6(5)
_computing_cell_refinement IPDS
_computing_data_collection 'IPDS (Stoe & Cie, 1998)'
_computing_data_reduction IPDS
_computing_publication_material 'CIFTAB in SHELXL97'
_computing_structure_refinement 'SHELXL-97 (Sheldrick, 1997)'
_computing_structure_solution 'SHELXS-97 (Sheldrick, 1990)'
_diffrn_ambient_temperature 123(2)
_diffrn_measured_fraction_theta_full 0.975
_diffrn_measured_fraction_theta_max 0.975
_diffrn_measurement_device_type 'Stoe Imaging Plate Diffraction System'
_diffrn_measurement_method Phi
_diffrn_radiation_monochromator graphite
_diffrn_radiation_source 'fine-focus sealed tube'
_diffrn_radiation_type MoK\a
_diffrn_radiation_wavelength 0.71073
_diffrn_reflns_av_R_equivalents 0.0759
_diffrn_reflns_av_sigmaI/netI 0.0885
_diffrn_reflns_limit_h_max 12
_diffrn_reflns_limit_h_min -10
_diffrn_reflns_limit_k_max 21
_diffrn_reflns_limit_k_min -19
_diffrn_reflns_limit_l_max 26
_diffrn_reflns_limit_l_min -26
_diffrn_reflns_number 19948
_diffrn_reflns_theta_full 25.79
_diffrn_reflns_theta_max 25.79
_diffrn_reflns_theta_min 1.93
_exptl_absorpt_coefficient_mu 37.667
_exptl_absorpt_correction_type refdelf
_exptl_crystal_colour black
_exptl_crystal_density_diffrn 3.616
_exptl_crystal_density_method 'not measured'
_exptl_crystal_description prism
_exptl_crystal_F_000 3680
_exptl_crystal_size_max 0.2
_exptl_crystal_size_mid 0.2
_exptl_crystal_size_min 0.2
_refine_diff_density_max 2.288
_refine_diff_density_min -1.771
_refine_diff_density_rms 0.324
_refine_ls_extinction_method none
_refine_ls_goodness_of_fit_ref 0.909
_refine_ls_hydrogen_treatment mixed
_refine_ls_matrix_type full
_refine_ls_number_parameters 296
_refine_ls_number_reflns 7491
_refine_ls_number_restraints 6
_refine_ls_restrained_S_all 0.909
_refine_ls_R_factor_all 0.0767
_refine_ls_R_factor_gt 0.0378
_refine_ls_shift/su_max 0.002
_refine_ls_shift/su_mean 0.000
_refine_ls_structure_factor_coef Fsqd
_refine_ls_weighting_details 'calc w=1/[\s^2^(Fo^2^)+(0.0278P)^2^+0.0000P] where P=(Fo^2^+2Fc^2^)/3'
_refine_ls_weighting_scheme calc
_refine_ls_wR_factor_gt 0.0685
_refine_ls_wR_factor_ref 0.0753
_reflns_number_gt 4807
_reflns_number_total 7491
_reflns_threshold_expression >2sigma(I)
_cod_data_source_file b008123j.txt
_cod_data_source_block '[Li(NH~3~)~4~]~4~Pb~9~(NH~3~)'
_cod_original_sg_symbol_H-M P21/c
_cod_database_code 7010327

loop_
_symmetry_equiv_pos_as_xyz
'x, y, z'
'-x, y+1/2, -z+1/2'
'-x, -y, -z'
'x, -y-1/2, z-1/2'

loop_
_atom_site_label
_atom_site_type_symbol
_atom_site_fract_x
_atom_site_fract_y
_atom_site_fract_z
_atom_site_U_iso_or_equiv
_atom_site_adp_type
_atom_site_occupancy
_atom_site_symmetry_multiplicity
_atom_site_calc_flag
_atom_site_refinement_flags
_atom_site_disorder_assembly
_atom_site_disorder_group
Pb1 Pb 0.00614(5) 0.29551(4) 0.43218(3) 0.02839(15) Uani 1 1 d . . .
Pb2 Pb 0.44533(5) 0.20105(4) 0.47242(3) 0.02415(14) Uani 1 1 d . . .
Pb3 Pb 0.22677(6) 0.09835(4) 0.40897(3) 0.02619(14) Uani 1 1 d . . .
Pb4 Pb 0.27200(6) 0.35520(4) 0.49019(3) 0.02247(14) Uani 1 1 d . . .
Pb5 Pb 0.16646(6) 0.35924(4) 0.33437(3) 0.02518(14) Uani 1 1 d . . .
Pb6 Pb 0.18977(6) 0.19645(4) 0.52375(3) 0.02555(14) Uani 1 1 d . . .
Pb7 Pb 0.34150(5) 0.20360(4) 0.31736(2) 0.02266(13) Uani 1 1 d . . .
Pb8 Pb 0.05004(5) 0.19984(4) 0.31844(3) 0.02310(14) Uani 1 1 d . . .
Pb9 Pb 0.44870(6) 0.34199(4) 0.39083(3) 0.02601(15) Uani 1 1 d . . .
N1 N 0.1716(16) 0.1374(9) 0.1577(6) 0.040(4) Uani 1 1 d . . .
H1A H 0.0848 0.1374 0.1505 0.048 Uiso 1 1 calc R . .
H1B H 0.2014 0.1530 0.1223 0.048 Uiso 1 1 calc R . .
H1C H 0.2001 0.1689 0.1903 0.048 Uiso 1 1 calc R . .
N2 N 0.2352(12) -0.0350(8) 0.1002(6) 0.027(3) Uani 1 1 d . . .
H2A H 0.3012 -0.0681 0.1063 0.032 Uiso 1 1 calc R . .
H2B H 0.2432 -0.0047 0.0669 0.032 Uiso 1 1 calc R . .
H2C H 0.1601 -0.0604 0.0920 0.032 Uiso 1 1 calc R . .
N3 N 0.4298(16) 0.0268(11) 0.2224(10) 0.069(7) Uani 1 1 d . . .
H3A H 0.4512 0.0715 0.2418 0.083 Uiso 1 1 calc R . .
H3B H 0.4794 0.0187 0.1921 0.083 Uiso 1 1 calc R . .
H3C H 0.4422 -0.0106 0.2516 0.083 Uiso 1 1 calc R . .
N4 N 0.1301(16) -0.0107(9) 0.2438(7) 0.042(4) Uani 1 1 d . . .
H4A H 0.0671 -0.0405 0.2235 0.051 Uiso 1 1 calc R . .
H4B H 0.0948 0.0282 0.2623 0.051 Uiso 1 1 calc R . .
H4C H 0.1803 -0.0378 0.2741 0.051 Uiso 1 1 calc R . .
N5 N -0.3948(13) 0.4449(8) 0.5605(7) 0.035(4) Uani 1 1 d . . .
H5A H -0.4081 0.4422 0.5175 0.042 Uiso 1 1 calc R . .
H5B H -0.3922 0.4937 0.5727 0.042 Uiso 1 1 calc R . .
H5C H -0.4595 0.4211 0.5758 0.042 Uiso 1 1 calc R . .
N6 N -0.2219(14) 0.2913(9) 0.5604(6) 0.035(3) Uani 1 1 d . . .
H6A H -0.3011 0.2705 0.5559 0.042 Uiso 1 1 calc R . .
H6B H -0.1666 0.2632 0.5875 0.042 Uiso 1 1 calc R . .
H6C H -0.1952 0.2931 0.5220 0.042 Uiso 1 1 calc R . .
N7 N -0.2018(15) 0.4157(10) 0.6944(6) 0.042(4) Uani 1 1 d . . .
H7A H -0.2743 0.4034 0.7098 0.050 Uiso 1 1 calc R . .
H7B H -0.1840 0.4650 0.7020 0.050 Uiso 1 1 calc R . .
H7C H -0.1358 0.3874 0.7139 0.050 Uiso 1 1 calc R . .
N8 N -0.0745(13) 0.4537(8) 0.5681(7) 0.032(3) Uani 1 1 d . . .
H8A H -0.0502 0.4314 0.5337 0.038 Uiso 1 1 calc R . .
H8B H -0.0080 0.4534 0.6007 0.038 Uiso 1 1 calc R . .
H8C H -0.0983 0.5018 0.5585 0.038 Uiso 1 1 calc R . .
N9 N 0.2941(16) -0.1567(9) 0.6381(8) 0.047(4) Uani 1 1 d . . .
H9A H 0.3377 -0.1860 0.6141 0.056 Uiso 1 1 calc R . .
H9B H 0.2208 -0.1803 0.6440 0.056 Uiso 1 1 calc R . .
H9C H 0.3432 -0.1482 0.6763 0.056 Uiso 1 1 calc R . .
N10 N 0.4038(12) 0.0001(8) 0.5712(7) 0.030(3) Uani 1 1 d . . .
H10A H 0.4650 -0.0330 0.5639 0.036 Uiso 1 1 calc R . .
H10B H 0.4355 0.0306 0.6040 0.036 Uiso 1 1 calc R . .
H10C H 0.3793 0.0281 0.5359 0.036 Uiso 1 1 calc R . .
N11 N 0.1282(13) 0.0098(9) 0.6392(7) 0.039(4) Uani 1 1 d . . .
H11A H 0.1714 0.0264 0.6767 0.047 Uiso 1 1 calc R . .
H11B H 0.0599 -0.0179 0.6462 0.047 Uiso 1 1 calc R . .
H11C H 0.1006 0.0497 0.6143 0.047 Uiso 1 1 calc R . .
N12 N 0.1366(14) -0.0817(9) 0.5106(7) 0.040(4) Uani 1 1 d . . .
H12A H 0.1428 -0.0448 0.4819 0.048 Uiso 1 1 calc R . .
H12B H 0.0542 -0.0855 0.5173 0.048 Uiso 1 1 calc R . .
H12C H 0.1617 -0.1260 0.4955 0.048 Uiso 1 1 calc R . .
N13 N 0.7013(13) 0.1713(9) 0.7733(6) 0.037(4) Uani 1 1 d . . .
H13A H 0.7082 0.1265 0.7937 0.044 Uiso 1 1 calc R . .
H13B H 0.6693 0.2060 0.7977 0.044 Uiso 1 1 calc R . .
H13C H 0.7797 0.1862 0.7661 0.044 Uiso 1 1 calc R . .
N14 N 0.5290(14) 0.2743(10) 0.6589(7) 0.044(4) Uani 1 1 d . . .
H14A H 0.6001 0.2992 0.6518 0.053 Uiso 1 1 calc R . .
H14B H 0.4951 0.2977 0.6902 0.053 Uiso 1 1 calc R . .
H14C H 0.4707 0.2738 0.6229 0.053 Uiso 1 1 calc R . .
N15 N 0.3954(14) 0.1269(9) 0.6937(7) 0.038(4) Uani 1 1 d . . .
H15A H 0.3410 0.1446 0.6598 0.046 Uiso 1 1 calc R . .
H15B H 0.3725 0.1453 0.7299 0.046 Uiso 1 1 calc R . .
H15C H 0.3917 0.0760 0.6942 0.046 Uiso 1 1 calc R . .
N16 N 0.6714(13) 0.1127(8) 0.6217(6) 0.028(3) Uani 1 1 d . . .
H16A H 0.6668 0.0620 0.6247 0.034 Uiso 1 1 calc R . .
H16B H 0.7547 0.1271 0.6285 0.034 Uiso 1 1 calc R . .
H16C H 0.6343 0.1274 0.5824 0.034 Uiso 1 1 calc R . .
N17 N -0.0422(14) 0.3177(9) 0.1568(7) 0.031(4) Uani 1 1 d D . .
H17A H 0.038(10) 0.312(9) 0.177(7) 0.037 Uiso 1 1 d D . .
H17B H -0.035(16) 0.274(6) 0.177(7) 0.037 Uiso 1 1 d D . .
H17C H -0.001(14) 0.286(8) 0.135(6) 0.037 Uiso 1 1 d D . .
Li1 Li 0.238(3) 0.0292(17) 0.1807(13) 0.030(7) Uani 1 1 d . . .
Li2 Li -0.228(3) 0.3952(17) 0.5947(12) 0.030(6) Uani 1 1 d . . .
Li3 Li 0.250(2) -0.0569(16) 0.5932(13) 0.029(6) Uani 1 1 d . . .
Li4 Li 0.579(2) 0.1604(15) 0.6873(11) 0.020(6) Uani 1 1 d . . .

loop_
_atom_site_aniso_label
_atom_site_aniso_U_11
_atom_site_aniso_U_22
_atom_site_aniso_U_33
_atom_site_aniso_U_23
_atom_site_aniso_U_13
_atom_site_aniso_U_12
Pb1 0.0178(3) 0.0375(4) 0.0312(3) -0.0044(3) 0.0082(2) 0.0059(3)
Pb2 0.0175(3) 0.0286(4) 0.0241(3) -0.0004(3) -0.0036(2) 0.0028(3)
Pb3 0.0346(3) 0.0147(3) 0.0268(3) -0.0003(3) -0.0025(2) -0.0027(3)
Pb4 0.0300(3) 0.0186(3) 0.0205(3) -0.0066(2) 0.0091(2) -0.0061(3)
Pb5 0.0318(3) 0.0189(3) 0.0240(3) 0.0055(3) 0.0016(2) 0.0015(3)
Pb6 0.0328(3) 0.0230(3) 0.0230(3) 0.0039(3) 0.0111(2) -0.0035(3)
Pb7 0.0193(3) 0.0300(4) 0.0202(3) -0.0090(3) 0.0077(2) -0.0029(3)
Pb8 0.0153(2) 0.0250(3) 0.0270(3) -0.0055(3) -0.0029(2) -0.0010(3)
Pb9 0.0246(3) 0.0295(4) 0.0260(3) -0.0052(3) 0.0104(2) -0.0126(3)
N1 0.061(10) 0.039(10) 0.020(7) -0.002(7) 0.002(6) 0.014(8)
N2 0.021(7) 0.036(9) 0.024(7) 0.001(6) 0.006(5) 0.002(6)
N3 0.032(9) 0.061(14) 0.103(15) -0.033(12) -0.028(10) 0.021(9)
N4 0.066(11) 0.036(10) 0.027(8) 0.003(7) 0.015(7) 0.002(9)
N5 0.029(8) 0.023(8) 0.049(9) -0.001(7) -0.010(6) -0.013(7)
N6 0.037(8) 0.033(9) 0.036(8) 0.006(7) 0.009(6) -0.004(7)
N7 0.044(9) 0.049(11) 0.035(8) -0.004(7) 0.014(7) -0.005(8)
N8 0.034(8) 0.017(8) 0.042(8) 0.002(6) 0.000(6) 0.000(6)
N9 0.045(9) 0.031(10) 0.066(11) 0.006(8) 0.012(8) 0.004(8)
N10 0.020(7) 0.029(9) 0.043(8) 0.001(7) 0.008(6) 0.003(6)
N11 0.019(7) 0.046(10) 0.052(9) -0.007(8) 0.007(6) -0.003(7)
N12 0.042(9) 0.040(10) 0.045(9) -0.010(7) 0.026(7) -0.023(8)
N13 0.026(7) 0.045(10) 0.037(8) -0.006(7) 0.001(6) 0.000(7)
N14 0.038(9) 0.053(12) 0.050(9) -0.007(8) 0.029(7) -0.009(8)
N15 0.043(9) 0.038(10) 0.038(8) -0.005(7) 0.024(7) -0.011(8)
N16 0.028(7) 0.032(9) 0.026(7) 0.002(6) 0.007(5) 0.000(7)
N17 0.027(7) 0.037(10) 0.033(8) 0.005(7) 0.017(6) 0.006(7)
Li1 0.026(14) 0.030(17) 0.035(15) -0.008(13) 0.006(11) 0.014(12)
Li2 0.029(14) 0.034(17) 0.028(13) -0.012(13) 0.011(11) 0.001(13)
Li3 0.021(13) 0.022(16) 0.041(16) 0.005(12) -0.002(11) 0.005(12)
Li4 0.005(10) 0.030(16) 0.022(12) 0.001(11) -0.006(8) -0.012(10)

loop_
_atom_type_symbol
_atom_type_description
_atom_type_scat_dispersion_real
_atom_type_scat_dispersion_imag
_atom_type_scat_source
Pb Pb -3.3944 10.1111 'International Tables Vol C Tables 4.2.6.8 and 6.1.1.4'
N N 0.0061 0.0033 'International Tables Vol C Tables 4.2.6.8 and 6.1.1.4'
Li Li -0.0003 0.0001 'International Tables Vol C Tables 4.2.6.8 and 6.1.1.4'
H H 0.0000 0.0000 'International Tables Vol C Tables 4.2.6.8 and 6.1.1.4'

loop_
_geom_angle_atom_site_label_1
_geom_angle_atom_site_label_2
_geom_angle_atom_site_label_3
_geom_angle
_geom_angle_site_symmetry_1
_geom_angle_site_symmetry_3
_geom_angle_publ_flag
Pb8 Pb1 Pb4 105.57(2) . . ?
Pb8 Pb1 Pb6 91.46(2) . . ?
Pb4 Pb1 Pb6 59.87(2) . . ?
Pb8 Pb1 Pb5 60.19(2) . . ?
Pb4 Pb1 Pb5 65.37(2) . . ?
Pb6 Pb1 Pb5 106.21(2) . . ?
Pb9 Pb2 Pb6 108.33(2) . . ?
Pb9 Pb2 Pb3 108.13(2) . . ?
Pb6 Pb2 Pb3 60.06(2) . . ?
Pb9 Pb2 Pb7 56.814(19) . . ?
Pb6 Pb2 Pb7 100.62(2) . . ?
Pb3 Pb2 Pb7 57.545(19) . . ?
Pb9 Pb2 Pb4 56.533(19) . . ?
Pb6 Pb2 Pb4 56.951(19) . . ?
Pb3 Pb2 Pb4 98.59(2) . . ?
Pb7 Pb2 Pb4 90.03(2) . . ?
Pb8 Pb3 Pb6 91.49(2) . . ?
Pb8 Pb3 Pb2 105.55(3) . . ?
Pb6 Pb3 Pb2 59.73(2) . . ?
Pb8 Pb3 Pb7 60.258(19) . . ?
Pb6 Pb3 Pb7 105.71(2) . . ?
Pb2 Pb3 Pb7 64.99(2) . . ?
Pb9 Pb4 Pb6 108.54(2) . . ?
Pb9 Pb4 Pb1 108.35(2) . . ?
Pb6 Pb4 Pb1 60.16(2) . . ?
Pb9 Pb4 Pb5 56.913(19) . . ?
Pb6 Pb4 Pb5 100.92(2) . . ?
Pb1 Pb4 Pb5 57.69(2) . . ?
Pb9 Pb4 Pb2 56.81(2) . . ?
Pb6 Pb4 Pb2 56.903(19) . . ?
Pb1 Pb4 Pb2 98.79(2) . . ?
Pb5 Pb4 Pb2 90.46(2) . . ?
Pb9 Pb5 Pb8 107.39(2) . . ?
Pb9 Pb5 Pb1 107.53(2) . . ?
Pb8 Pb5 Pb1 59.21(2) . . ?
Pb9 Pb5 Pb4 56.753(19) . . ?
Pb8 Pb5 Pb4 98.91(2) . . ?
Pb1 Pb5 Pb4 56.941(18) . . ?
Pb9 Pb5 Pb7 56.128(18) . . ?
Pb8 Pb5 Pb7 56.731(18) . . ?
Pb1 Pb5 Pb7 97.97(2) . . ?
Pb4 Pb5 Pb7 89.22(2) . . ?
Pb2 Pb6 Pb4 66.15(2) . . ?
Pb2 Pb6 Pb3 60.21(2) . . ?
Pb4 Pb6 Pb3 105.05(2) . . ?
Pb2 Pb6 Pb1 105.09(2) . . ?
Pb4 Pb6 Pb1 59.97(2) . . ?
Pb3 Pb6 Pb1 88.07(2) . . ?
Pb9 Pb7 Pb8 107.78(2) . . ?
Pb9 Pb7 Pb3 108.45(2) . . ?
Pb8 Pb7 Pb3 59.36(2) . . ?
Pb9 Pb7 Pb2 57.258(19) . . ?
Pb8 Pb7 Pb2 99.58(2) . . ?
Pb3 Pb7 Pb2 57.466(19) . . ?
Pb9 Pb7 Pb5 56.44(2) . . ?
Pb8 Pb7 Pb5 56.849(19) . . ?
Pb3 Pb7 Pb5 98.79(2) . . ?
Pb2 Pb7 Pb5 90.29(2) . . ?
Pb3 Pb8 Pb1 88.94(2) . . ?
Pb3 Pb8 Pb7 60.38(2) . . ?
Pb1 Pb8 Pb7 105.67(2) . . ?
Pb3 Pb8 Pb5 106.24(2) . . ?
Pb1 Pb8 Pb5 60.61(2) . . ?
Pb7 Pb8 Pb5 66.42(2) . . ?
Pb7 Pb9 Pb4 101.62(2) . . ?
Pb7 Pb9 Pb5 67.43(2) . . ?
Pb4 Pb9 Pb5 66.33(2) . . ?
Pb7 Pb9 Pb2 65.93(2) . . ?
Pb4 Pb9 Pb2 66.66(2) . . ?
Pb5 Pb9 Pb2 102.07(2) . . ?
N4 Li1 N2 115.2(16) . . ?
N4 Li1 N1 106.3(14) . . ?
N2 Li1 N1 110.9(14) . . ?
N4 Li1 N3 108.7(15) . . ?
N2 Li1 N3 103.2(13) . . ?
N1 Li1 N3 112.7(16) . . ?
N6 Li2 N5 110.7(14) . . ?
N6 Li2 N8 106.9(13) . . ?
N5 Li2 N8 111.1(16) . . ?
N6 Li2 N7 121.2(16) . . ?
N5 Li2 N7 104.9(13) . . ?
N8 Li2 N7 101.6(13) . . ?
N12 Li3 N10 107.2(14) . . ?
N12 Li3 N9 106.2(15) . . ?
N10 Li3 N9 114.5(13) . . ?
N12 Li3 N11 101.8(12) . . ?
N10 Li3 N11 113.4(15) . . ?
N9 Li3 N11 112.5(15) . . ?
N16 Li4 N15 119.3(13) . . ?
N16 Li4 N13 110.6(12) . . ?
N15 Li4 N13 115.5(13) . . ?
N16 Li4 N14 109.0(12) . . ?
N15 Li4 N14 95.6(11) . . ?
N13 Li4 N14 104.5(13) . . ?

loop_
_geom_bond_atom_site_label_1
_geom_bond_atom_site_label_2
_geom_bond_distance
_geom_bond_site_symmetry_2
_geom_bond_publ_flag
Pb1 Pb8 3.0703(9) . ?
Pb1 Pb4 3.0881(8) . ?
Pb1 Pb6 3.0937(9) . ?
Pb1 Pb5 3.1142(9) . ?
Pb2 Pb9 3.0680(9) . ?
Pb2 Pb6 3.0832(9) . ?
Pb2 Pb3 3.0982(9) . ?
Pb2 Pb7 3.3303(8) . ?
Pb2 Pb4 3.3660(9) . ?
Pb3 Pb8 3.0690(9) . ?
Pb3 Pb6 3.0937(9) . ?
Pb3 Pb7 3.1009(9) . ?
Pb4 Pb9 3.0582(9) . ?
Pb4 Pb6 3.0849(9) . ?
Pb4 Pb5 3.3493(8) . ?
Pb5 Pb9 3.0638(9) . ?
Pb5 Pb8 3.1013(9) . ?
Pb5 Pb7 3.3949(9) . ?
Pb7 Pb9 3.0526(9) . ?
Pb7 Pb8 3.0971(8) . ?
N1 Li1 2.09(3) . ?
N2 Li1 2.07(3) . ?
N3 Li1 2.09(3) . ?
N4 Li1 2.03(3) . ?
N5 Li2 2.01(3) . ?
N6 Li2 2.00(3) . ?
N7 Li2 2.14(3) . ?
N8 Li2 2.09(3) . ?
N9 Li3 2.04(3) . ?
N10 Li3 2.04(3) . ?
N11 Li3 2.11(3) . ?
N12 Li3 2.03(3) . ?
N13 Li4 2.09(2) . ?
N14 Li4 2.17(3) . ?
N15 Li4 2.07(3) . ?
N16 Li4 2.02(3) . ?

loop_
_geom_torsion_atom_site_label_1
_geom_torsion_atom_site_label_2
_geom_torsion_atom_site_label_3
_geom_torsion_atom_site_label_4
_geom_torsion
_geom_torsion_site_symmetry_1
_geom_torsion_site_symmetry_2
_geom_torsion_site_symmetry_3
_geom_torsion_site_symmetry_4
_geom_torsion_publ_flag
Pb6 Pb3 Pb8 Pb1 -1.46(2) . . . . ?
Pb4 Pb1 Pb5 Pb9 26.91(2) . . . . ?
Pb2 Pb9 Pb7 Pb3 27.30(2) . . . . ?
